data_4304158
loop_
_publ_author_name
'Mai Kotera'
'Yusuke Sekioka'
'Takayoshi Suzuki'

_publ_section_title
;
Structural Versatility of 5-Methyltetrazolato Complexes of
(\h5-Pentamethylcyclopentadienyl)iridium(III) Incorporating
2,2'-Bipyridine, N,N-Dimethyldithiocarbamate, or 2-Pyridinethiolate Ligands
;
_journal_name_full 'Inorganic Chemistry'
_journal_page_first 3498
_journal_page_last 3508
_journal_paper_doi 10.1021/ic701631k
_journal_volume 47
_journal_year 2008
_chemical_formula_moiety 'C15 H24 Ir N5 S2, C2 H4 N4'
_chemical_formula_sum 'C17 H28 Ir N9 S2'
_chemical_formula_weight 614.80
_chemical_name_systematic
; 
(N,N-Dimethyldithiocarbamato)(5-methyltetrazolato-\kN^1^)
(\h^5^-pentamethylcyclopentadienyl)iridium(III) 
5-Methyltetrazole Solvate 
;
_space_group_IT_number 14
_symmetry_cell_setting monoclinic
_symmetry_Int_Tables_number 14
_symmetry_space_group_name_Hall '-P 2yn'
_symmetry_space_group_name_H-M 'P 1 21/n 1'
_atom_sites_solution_hydrogens geom
_atom_sites_solution_primary direct
_atom_sites_solution_secondary difmap
_audit_creation_method SHELXL-97
_cell_angle_alpha 90.00
_cell_angle_beta 92.542(2)
_cell_angle_gamma 90.00
_cell_formula_units_Z 4
_cell_length_a 9.0705(6)
_cell_length_b 23.6980(15)
_cell_length_c 10.9302(6)
_cell_measurement_reflns_used 14200
_cell_measurement_temperature 200(2)
_cell_measurement_theta_max 27.5
_cell_measurement_theta_min 3.1
_cell_volume 2347.2(3)
_computing_cell_refinement PROCESS-AUTO
_computing_data_collection PROCESS-AUTO
_computing_data_reduction 'CrystalStructure 3.8'
_computing_molecular_graphics 'ORTEP-3 for win'
_computing_publication_material SHELXL-97
_computing_structure_refinement SHELXL-97
_computing_structure_solution 'DIRDIF99 (PATTY)'
_diffrn_ambient_temperature 200(2)
_diffrn_detector_area_resol_mean 10.00
_diffrn_measured_fraction_theta_full 0.984
_diffrn_measured_fraction_theta_max 0.984
_diffrn_measurement_device_type 'Rigaku RAXIS-RAPID'
_diffrn_measurement_method \w
_diffrn_radiation_monochromator graphite
_diffrn_radiation_source 'fine-focus sealed tube'
_diffrn_radiation_type 'Mo K\a'
_diffrn_radiation_wavelength 0.71075
_diffrn_reflns_av_R_equivalents 0.0373
_diffrn_reflns_av_sigmaI/netI 0.0343
_diffrn_reflns_limit_h_max 9
_diffrn_reflns_limit_h_min -11
_diffrn_reflns_limit_k_max 30
_diffrn_reflns_limit_k_min -30
_diffrn_reflns_limit_l_max 13
_diffrn_reflns_limit_l_min -14
_diffrn_reflns_number 22014
_diffrn_reflns_theta_full 27.48
_diffrn_reflns_theta_max 27.48
_diffrn_reflns_theta_min 3.11
_exptl_absorpt_coefficient_mu 5.889
_exptl_absorpt_correction_T_max 0.5905
_exptl_absorpt_correction_T_min 0.2711
_exptl_absorpt_correction_type numerical
_exptl_absorpt_process_details
;
    Higashi, T. (1999). Program for Absorption Correction.
    Rigaku Corporation, Tokyo, Japan.
;
_exptl_crystal_colour yellow
_exptl_crystal_density_diffrn 1.740
_exptl_crystal_density_method 'not measured'
_exptl_crystal_description platelet
_exptl_crystal_F_000 1208
_exptl_crystal_size_max 0.30
_exptl_crystal_size_mid 0.10
_exptl_crystal_size_min 0.10
_refine_diff_density_max 0.791
_refine_diff_density_min -0.776
_refine_diff_density_rms 0.137
_refine_ls_extinction_method none
_refine_ls_goodness_of_fit_ref 1.244
_refine_ls_hydrogen_treatment constr
_refine_ls_matrix_type full
_refine_ls_number_parameters 272
_refine_ls_number_reflns 5288
_refine_ls_number_restraints 0
_refine_ls_restrained_S_all 1.244
_refine_ls_R_factor_all 0.0344
_refine_ls_R_factor_gt 0.0284
_refine_ls_shift/su_max 0.000
_refine_ls_shift/su_mean 0.000
_refine_ls_structure_factor_coef Fsqd
_refine_ls_weighting_details 'calc w=1/[\s^2^(Fo^2^)+(0.0000P)^2^+10.4348P] where P=(Fo^2^+2Fc^2^)/3'
_refine_ls_weighting_scheme calc
_refine_ls_wR_factor_gt 0.0741
_refine_ls_wR_factor_ref 0.0811
_reflns_number_gt 4718
_reflns_number_total 5288
_reflns_threshold_expression 'I > 2\s(I)'
_cod_data_source_file ic701631k-file003_3.cif
_cod_data_source_block complex5
_cod_original_cell_volume 2347.2(2)
_cod_database_code 4304158

loop_
_symmetry_equiv_pos_as_xyz
'x, y, z'
'-x+1/2, y+1/2, -z+1/2'
'-x, -y, -z'
'x-1/2, -y-1/2, z-1/2'

loop_
_atom_site_label
_atom_site_type_symbol
_atom_site_fract_x
_atom_site_fract_y
_atom_site_fract_z
_atom_site_U_iso_or_equiv
_atom_site_adp_type
_atom_site_occupancy
_atom_site_symmetry_multiplicity
_atom_site_calc_flag
_atom_site_refinement_flags
_atom_site_disorder_assembly
_atom_site_disorder_group
Ir1 Ir 0.15951(2) 0.154264(9) 0.463482(18) 0.03019(7) Uani 1 1 d . . .
S1 S 0.17529(18) 0.13157(7) 0.67656(13) 0.0432(3) Uani 1 1 d . . .
S2 S -0.08614(16) 0.14319(6) 0.52908(12) 0.0357(3) Uani 1 1 d . . .
N1 N 0.1456(5) 0.23887(19) 0.5135(4) 0.0338(10) Uani 1 1 d . . .
N2 N 0.2515(6) 0.2625(2) 0.5895(5) 0.0481(13) Uani 1 1 d . . .
N3 N 0.2152(8) 0.3151(2) 0.6057(6) 0.0602(16) Uani 1 1 d . . .
N4 N 0.0890(8) 0.3269(2) 0.5398(6) 0.0563(15) Uani 1 1 d . . .
N5 N -0.0934(6) 0.1231(2) 0.7723(4) 0.0425(12) Uani 1 1 d . . .
N6 N -0.0580(7) 0.4254(2) 0.5822(5) 0.0507(13) Uani 1 1 d . . .
H6 H -0.0080 0.3947 0.5658 0.061 Uiso 1 1 calc R . .
N7 N -0.1966(8) 0.4361(4) 0.5440(7) 0.079(2) Uani 1 1 d . . .
N8 N -0.2251(9) 0.4858(4) 0.5886(10) 0.106(4) Uani 1 1 d . . .
N9 N -0.1086(10) 0.5063(3) 0.6525(9) 0.089(3) Uani 1 1 d . . .
C1 C -0.0139(6) 0.1308(2) 0.6742(5) 0.0331(11) Uani 1 1 d . . .
C2 C -0.0261(9) 0.1104(3) 0.8935(6) 0.064(2) Uani 1 1 d . . .
H2A H 0.0813 0.1081 0.8882 0.077 Uiso 1 1 calc R . .
H2B H -0.0640 0.0743 0.9225 0.077 Uiso 1 1 calc R . .
H2C H -0.0506 0.1404 0.9509 0.077 Uiso 1 1 calc R . .
C3 C -0.2513(8) 0.1283(3) 0.7629(6) 0.0487(15) Uani 1 1 d . . .
H3A H -0.2806 0.1474 0.6861 0.058 Uiso 1 1 calc R . .
H3B H -0.2848 0.1504 0.8322 0.058 Uiso 1 1 calc R . .
H3C H -0.2960 0.0907 0.7639 0.058 Uiso 1 1 calc R . .
C9 C 0.1438(11) 0.4727(4) 0.7048(8) 0.087(3) Uani 1 1 d . . .
H9A H 0.1513 0.4497 0.7793 0.104 Uiso 1 1 calc R . .
H9B H 0.1656 0.5121 0.7255 0.104 Uiso 1 1 calc R . .
H9C H 0.2147 0.4591 0.6465 0.104 Uiso 1 1 calc R . .
C5 C 0.0489(7) 0.2793(2) 0.4825(5) 0.0406(14) Uani 1 1 d . . .
C6 C -0.0826(8) 0.2742(3) 0.3991(6) 0.0561(18) Uani 1 1 d . . .
H6A H -0.0535 0.2594 0.3200 0.067 Uiso 1 1 calc R . .
H6B H -0.1282 0.3114 0.3871 0.067 Uiso 1 1 calc R . .
H6C H -0.1535 0.2484 0.4346 0.067 Uiso 1 1 calc R . .
C10 C -0.0075(8) 0.4685(3) 0.6491(6) 0.0491(16) Uani 1 1 d . . .
C19 C 0.4884(9) 0.0988(5) 0.4965(8) 0.087(3) Uani 1 1 d . . .
H19A H 0.5460 0.0681 0.4622 0.104 Uiso 1 1 calc R . .
H19B H 0.4508 0.0869 0.5751 0.104 Uiso 1 1 calc R . .
H19C H 0.5515 0.1320 0.5090 0.104 Uiso 1 1 calc R . .
C20 C 0.4491(8) 0.2121(4) 0.3387(7) 0.070(2) Uani 1 1 d . . .
H20A H 0.4102 0.2440 0.3845 0.084 Uiso 1 1 calc R . .
H20B H 0.4622 0.2235 0.2537 0.084 Uiso 1 1 calc R . .
H20C H 0.5443 0.2005 0.3763 0.084 Uiso 1 1 calc R . .
C11 C 0.2045(7) 0.1592(2) 0.2681(5) 0.0388(13) Uani 1 1 d . . .
C12 C 0.1402(7) 0.1055(2) 0.2954(5) 0.0369(12) Uani 1 1 d . . .
C13 C 0.2334(8) 0.0767(3) 0.3835(6) 0.0459(15) Uani 1 1 d . . .
C14 C 0.3608(7) 0.1132(3) 0.4091(6) 0.0504(17) Uani 1 1 d . . .
C15 C 0.3415(7) 0.1633(3) 0.3412(6) 0.0476(15) Uani 1 1 d . . .
C16 C 0.1477(8) 0.2001(3) 0.1736(6) 0.0514(16) Uani 1 1 d . . .
H16A H 0.1958 0.1932 0.0965 0.062 Uiso 1 1 calc R . .
H16B H 0.1692 0.2387 0.2015 0.062 Uiso 1 1 calc R . .
H16C H 0.0408 0.1953 0.1608 0.062 Uiso 1 1 calc R . .
C17 C -0.0024(7) 0.0834(3) 0.2398(5) 0.0448(14) Uani 1 1 d . . .
H17A H 0.0179 0.0590 0.1701 0.054 Uiso 1 1 calc R . .
H17B H -0.0646 0.1151 0.2116 0.054 Uiso 1 1 calc R . .
H17C H -0.0537 0.0617 0.3012 0.054 Uiso 1 1 calc R . .
C18 C 0.2103(10) 0.0182(3) 0.4301(6) 0.062(2) Uani 1 1 d . . .
H18A H 0.1059 0.0080 0.4184 0.074 Uiso 1 1 calc R . .
H18B H 0.2393 0.0165 0.5175 0.074 Uiso 1 1 calc R . .
H18C H 0.2705 -0.0083 0.3850 0.074 Uiso 1 1 calc R . .

loop_
_atom_site_aniso_label
_atom_site_aniso_U_11
_atom_site_aniso_U_22
_atom_site_aniso_U_33
_atom_site_aniso_U_23
_atom_site_aniso_U_13
_atom_site_aniso_U_12
Ir1 0.02754(11) 0.03347(11) 0.02929(11) -0.00385(8) -0.00187(8) 0.00375(8)
S1 0.0399(8) 0.0542(9) 0.0347(7) 0.0023(6) -0.0067(6) 0.0065(7)
S2 0.0319(7) 0.0445(8) 0.0306(6) -0.0006(6) -0.0009(5) -0.0019(6)
N1 0.034(3) 0.037(2) 0.030(2) -0.0058(19) 0.0061(19) -0.0014(19)
N2 0.044(3) 0.048(3) 0.052(3) -0.017(2) 0.003(2) -0.011(2)
N3 0.072(4) 0.048(3) 0.061(4) -0.019(3) 0.014(3) -0.021(3)
N4 0.077(5) 0.033(3) 0.060(4) -0.007(2) 0.018(3) -0.001(3)
N5 0.048(3) 0.041(3) 0.039(3) -0.001(2) 0.000(2) 0.000(2)
N6 0.056(4) 0.038(3) 0.058(3) 0.000(2) 0.007(3) 0.000(2)
N7 0.042(4) 0.101(6) 0.093(5) 0.030(5) 0.000(4) -0.015(4)
N8 0.059(5) 0.097(7) 0.164(9) 0.064(6) 0.050(6) 0.034(5)
N9 0.089(6) 0.048(4) 0.134(7) 0.010(4) 0.058(6) 0.021(4)
C1 0.036(3) 0.029(3) 0.035(3) -0.003(2) 0.001(2) -0.001(2)
C2 0.079(6) 0.071(5) 0.041(4) 0.009(3) -0.010(4) 0.000(4)
C3 0.057(4) 0.050(4) 0.040(3) 0.001(3) 0.017(3) -0.007(3)
C9 0.095(7) 0.107(8) 0.058(5) -0.007(5) 0.001(5) -0.019(6)
C5 0.056(4) 0.038(3) 0.030(3) 0.002(2) 0.016(3) 0.006(3)
C6 0.069(5) 0.055(4) 0.044(4) 0.006(3) 0.001(3) 0.026(4)
C10 0.060(4) 0.044(3) 0.046(3) -0.001(3) 0.022(3) 0.004(3)
C19 0.042(4) 0.135(8) 0.081(6) -0.025(6) -0.021(4) 0.039(5)
C20 0.052(5) 0.100(6) 0.059(4) -0.029(4) 0.026(4) -0.025(4)
C11 0.044(3) 0.038(3) 0.034(3) -0.005(2) 0.004(3) 0.004(2)
C12 0.042(3) 0.039(3) 0.030(3) -0.006(2) 0.002(2) 0.005(2)
C13 0.058(4) 0.037(3) 0.042(3) -0.011(3) -0.009(3) 0.020(3)
C14 0.033(3) 0.074(5) 0.043(3) -0.016(3) -0.002(3) 0.020(3)
C15 0.037(3) 0.053(4) 0.054(4) -0.018(3) 0.009(3) -0.002(3)
C16 0.058(4) 0.052(4) 0.046(4) 0.006(3) 0.014(3) 0.005(3)
C17 0.046(4) 0.056(4) 0.032(3) -0.008(3) 0.001(3) -0.006(3)
C18 0.092(6) 0.047(4) 0.048(4) 0.003(3) 0.011(4) 0.024(4)

loop_
_atom_type_symbol
_atom_type_description
_atom_type_scat_dispersion_real
_atom_type_scat_dispersion_imag
_atom_type_scat_source
Ir Ir -1.4442 7.9887 'International Tables Vol C Tables 4.2.6.8 and 6.1.1.4'
S S 0.1246 0.1234 'International Tables Vol C Tables 4.2.6.8 and 6.1.1.4'
N N 0.0061 0.0033 'International Tables Vol C Tables 4.2.6.8 and 6.1.1.4'
C C 0.0033 0.0016 'International Tables Vol C Tables 4.2.6.8 and 6.1.1.4'
H H 0.0000 0.0000 'International Tables Vol C Tables 4.2.6.8 and 6.1.1.4'

loop_
_geom_angle_atom_site_label_1
_geom_angle_atom_site_label_2
_geom_angle_atom_site_label_3
_geom_angle
_geom_angle_site_symmetry_1
_geom_angle_site_symmetry_3
_geom_angle_publ_flag
N1 Ir1 C13 162.0(2) . . ?
N1 Ir1 C12 136.94(19) . . ?
C13 Ir1 C12 38.5(2) . . ?
N1 Ir1 C14 124.3(2) . . ?
C13 Ir1 C14 39.4(3) . . ?
C12 Ir1 C14 64.4(2) . . ?
N1 Ir1 C15 97.1(2) . . ?
C13 Ir1 C15 65.0(3) . . ?
C12 Ir1 C15 64.4(2) . . ?
C14 Ir1 C15 37.7(3) . . ?
N1 Ir1 C11 102.70(19) . . ?
C13 Ir1 C11 64.9(2) . . ?
C12 Ir1 C11 38.4(2) . . ?
C14 Ir1 C11 64.1(2) . . ?
C15 Ir1 C11 38.7(2) . . ?
N1 Ir1 S2 87.62(13) . . ?
C13 Ir1 S2 109.9(2) . . ?
C12 Ir1 S2 98.88(16) . . ?
C14 Ir1 S2 147.1(2) . . ?
C15 Ir1 S2 159.69(18) . . ?
C11 Ir1 S2 120.99(17) . . ?
N1 Ir1 S1 87.84(13) . . ?
C13 Ir1 S1 101.39(17) . . ?
C12 Ir1 S1 134.81(16) . . ?
C14 Ir1 S1 98.70(18) . . ?
C15 Ir1 S1 127.28(19) . . ?
C11 Ir1 S1 162.76(16) . . ?
S2 Ir1 S1 72.45(5) . . ?
C1 S1 Ir1 88.36(19) . . ?
C1 S2 Ir1 88.5(2) . . ?
C5 N1 N2 107.3(5) . . ?
C5 N1 Ir1 132.2(4) . . ?
N2 N1 Ir1 120.5(4) . . ?
N3 N2 N1 107.5(5) . . ?
N2 N3 N4 109.8(5) . . ?
C5 N4 N3 106.3(5) . . ?
C1 N5 C3 120.3(5) . . ?
C1 N5 C2 122.5(6) . . ?
C3 N5 C2 117.2(5) . . ?
C10 N6 N7 108.9(6) . . ?
C10 N6 H6 125.6 . . ?
N7 N6 H6 125.6 . . ?
N8 N7 N6 104.7(7) . . ?
N7 N8 N9 111.1(7) . . ?
C10 N9 N8 106.3(8) . . ?
N5 C1 S2 124.8(5) . . ?
N5 C1 S1 124.5(4) . . ?
S2 C1 S1 110.7(3) . . ?
N5 C2 H2A 109.5 . . ?
N5 C2 H2B 109.5 . . ?
H2A C2 H2B 109.5 . . ?
N5 C2 H2C 109.5 . . ?
H2A C2 H2C 109.5 . . ?
H2B C2 H2C 109.5 . . ?
N5 C3 H3A 109.5 . . ?
N5 C3 H3B 109.5 . . ?
H3A C3 H3B 109.5 . . ?
N5 C3 H3C 109.5 . . ?
H3A C3 H3C 109.5 . . ?
H3B C3 H3C 109.5 . . ?
C10 C9 H9A 109.5 . . ?
C10 C9 H9B 109.5 . . ?
H9A C9 H9B 109.5 . . ?
C10 C9 H9C 109.5 . . ?
H9A C9 H9C 109.5 . . ?
H9B C9 H9C 109.5 . . ?
N4 C5 N1 109.0(6) . . ?
N4 C5 C6 123.9(6) . . ?
N1 C5 C6 127.1(5) . . ?
C5 C6 H6A 109.5 . . ?
C5 C6 H6B 109.5 . . ?
H6A C6 H6B 109.5 . . ?
C5 C6 H6C 109.5 . . ?
H6A C6 H6C 109.5 . . ?
H6B C6 H6C 109.5 . . ?
N9 C10 N6 108.9(8) . . ?
N9 C10 C9 126.2(8) . . ?
N6 C10 C9 124.8(7) . . ?
C14 C19 H19A 109.5 . . ?
C14 C19 H19B 109.5 . . ?
H19A C19 H19B 109.5 . . ?
C14 C19 H19C 109.5 . . ?
H19A C19 H19C 109.5 . . ?
H19B C19 H19C 109.5 . . ?
C15 C20 H20A 109.5 . . ?
C15 C20 H20B 109.5 . . ?
H20A C20 H20B 109.5 . . ?
C15 C20 H20C 109.5 . . ?
H20A C20 H20C 109.5 . . ?
H20B C20 H20C 109.5 . . ?
C12 C11 C15 106.8(5) . . ?
C12 C11 C16 126.0(6) . . ?
C15 C11 C16 126.9(6) . . ?
C12 C11 Ir1 69.8(3) . . ?
C15 C11 Ir1 70.1(3) . . ?
C16 C11 Ir1 129.4(4) . . ?
C13 C12 C11 109.2(5) . . ?
C13 C12 C17 125.5(6) . . ?
C11 C12 C17 125.2(5) . . ?
C13 C12 Ir1 70.1(3) . . ?
C11 C12 Ir1 71.7(3) . . ?
C17 C12 Ir1 124.4(4) . . ?
C12 C13 C14 106.6(6) . . ?
C12 C13 C18 125.8(6) . . ?
C14 C13 C18 127.3(6) . . ?
C12 C13 Ir1 71.3(3) . . ?
C14 C13 Ir1 71.0(3) . . ?
C18 C13 Ir1 127.0(5) . . ?
C15 C14 C13 108.6(5) . . ?
C15 C14 C19 126.9(7) . . ?
C13 C14 C19 124.5(7) . . ?
C15 C14 Ir1 71.4(4) . . ?
C13 C14 Ir1 69.6(3) . . ?
C19 C14 Ir1 124.0(5) . . ?
C14 C15 C11 108.6(6) . . ?
C14 C15 C20 126.1(7) . . ?
C11 C15 C20 125.2(7) . . ?
C14 C15 Ir1 70.9(4) . . ?
C11 C15 Ir1 71.2(3) . . ?
C20 C15 Ir1 126.3(4) . . ?
C11 C16 H16A 109.5 . . ?
C11 C16 H16B 109.5 . . ?
H16A C16 H16B 109.5 . . ?
C11 C16 H16C 109.5 . . ?
H16A C16 H16C 109.5 . . ?
H16B C16 H16C 109.5 . . ?
C12 C17 H17A 109.5 . . ?
C12 C17 H17B 109.5 . . ?
H17A C17 H17B 109.5 . . ?
C12 C17 H17C 109.5 . . ?
H17A C17 H17C 109.5 . . ?
H17B C17 H17C 109.5 . . ?
C13 C18 H18A 109.5 . . ?
C13 C18 H18B 109.5 . . ?
H18A C18 H18B 109.5 . . ?
C13 C18 H18C 109.5 . . ?
H18A C18 H18C 109.5 . . ?
H18B C18 H18C 109.5 . . ?

loop_
_geom_bond_atom_site_label_1
_geom_bond_atom_site_label_2
_geom_bond_distance
_geom_bond_site_symmetry_2
_geom_bond_publ_flag
Ir1 N1 2.084(4) . ?
Ir1 C13 2.154(5) . ?
Ir1 C12 2.170(5) . ?
Ir1 C14 2.175(6) . ?
Ir1 C15 2.180(7) . ?
Ir1 C11 2.195(6) . ?
Ir1 S2 2.3853(15) . ?
Ir1 S1 2.3884(15) . ?
S1 C1 1.715(6) . ?
S2 C1 1.715(5) . ?
N1 C5 1.333(7) . ?
N1 N2 1.362(6) . ?
N2 N3 1.302(8) . ?
N3 N4 1.355(9) . ?
N4 C5 1.333(8) . ?
N5 C1 1.331(7) . ?
N5 C3 1.437(8) . ?
N5 C2 1.465(8) . ?
N6 C10 1.325(8) . ?
N6 N7 1.332(8) . ?
N6 H6 0.8800 . ?
N7 N8 1.305(12) . ?
N8 N9 1.332(13) . ?
N9 C10 1.284(9) . ?
C2 H2A 0.9800 . ?
C2 H2B 0.9800 . ?
C2 H2C 0.9800 . ?
C3 H3A 0.9800 . ?
C3 H3B 0.9800 . ?
C3 H3C 0.9800 . ?
C9 C10 1.480(11) . ?
C9 H9A 0.9800 . ?
C9 H9B 0.9800 . ?
C9 H9C 0.9800 . ?
C5 C6 1.474(9) . ?
C6 H6A 0.9800 . ?
C6 H6B 0.9800 . ?
C6 H6C 0.9800 . ?
C19 C14 1.507(9) . ?
C19 H19A 0.9800 . ?
C19 H19B 0.9800 . ?
C19 H19C 0.9800 . ?
C20 C15 1.515(9) . ?
C20 H20A 0.9800 . ?
C20 H20B 0.9800 . ?
C20 H20C 0.9800 . ?
C11 C12 1.437(8) . ?
C11 C15 1.450(9) . ?
C11 C16 1.491(8) . ?
C12 C13 1.427(8) . ?
C12 C17 1.499(8) . ?
C13 C14 1.460(10) . ?
C13 C18 1.496(9) . ?
C14 C15 1.406(10) . ?
C16 H16A 0.9800 . ?
C16 H16B 0.9800 . ?
C16 H16C 0.9800 . ?
C17 H17A 0.9800 . ?
C17 H17B 0.9800 . ?
C17 H17C 0.9800 . ?
C18 H18A 0.9800 . ?
C18 H18B 0.9800 . ?
C18 H18C 0.9800 . ?

loop_
_geom_hbond_atom_site_label_D
_geom_hbond_atom_site_label_H
_geom_hbond_atom_site_label_A
_geom_hbond_distance_DH
_geom_hbond_distance_HA
_geom_hbond_distance_DA
_geom_hbond_angle_DHA
_geom_hbond_site_symmetry_A
_geom_hbond_publ_flag
N6 H6 N4 0.880 1.859 2.737(7) 175.58 . .

loop_
_geom_torsion_atom_site_label_1
_geom_torsion_atom_site_label_2
_geom_torsion_atom_site_label_3
_geom_torsion_atom_site_label_4
_geom_torsion
_geom_torsion_site_symmetry_1
_geom_torsion_site_symmetry_2
_geom_torsion_site_symmetry_3
_geom_torsion_site_symmetry_4
_geom_torsion_publ_flag
N1 Ir1 S1 C1 86.6(2) . . . . ?
C13 Ir1 S1 C1 -109.0(3) . . . . ?
C12 Ir1 S1 C1 -86.7(3) . . . . ?
C14 Ir1 S1 C1 -149.0(3) . . . . ?
C15 Ir1 S1 C1 -176.1(3) . . . . ?
C11 Ir1 S1 C1 -145.0(6) . . . . ?
S2 Ir1 S1 C1 -1.60(18) . . . . ?
N1 Ir1 S2 C1 -86.9(2) . . . . ?
C13 Ir1 S2 C1 97.7(2) . . . . ?
C12 Ir1 S2 C1 135.9(2) . . . . ?
C14 Ir1 S2 C1 80.2(4) . . . . ?
C15 Ir1 S2 C1 169.0(5) . . . . ?
C11 Ir1 S2 C1 169.7(2) . . . . ?
S1 Ir1 S2 C1 1.60(18) . . . . ?
C13 Ir1 N1 C5 111.5(7) . . . . ?
C12 Ir1 N1 C5 46.0(6) . . . . ?
C14 Ir1 N1 C5 133.9(5) . . . . ?
C15 Ir1 N1 C5 105.7(5) . . . . ?
C11 Ir1 N1 C5 66.7(5) . . . . ?
S2 Ir1 N1 C5 -54.5(5) . . . . ?
S1 Ir1 N1 C5 -127.0(5) . . . . ?
C13 Ir1 N1 N2 -66.3(8) . . . . ?
C12 Ir1 N1 N2 -131.9(4) . . . . ?
C14 Ir1 N1 N2 -43.9(5) . . . . ?
C15 Ir1 N1 N2 -72.2(4) . . . . ?
C11 Ir1 N1 N2 -111.1(4) . . . . ?
S2 Ir1 N1 N2 127.7(4) . . . . ?
S1 Ir1 N1 N2 55.1(4) . . . . ?
C5 N1 N2 N3 2.0(6) . . . . ?
Ir1 N1 N2 N3 -179.7(4) . . . . ?
N1 N2 N3 N4 -1.4(7) . . . . ?
N2 N3 N4 C5 0.2(7) . . . . ?
C10 N6 N7 N8 0.4(8) . . . . ?
N6 N7 N8 N9 0.4(10) . . . . ?
N7 N8 N9 C10 -1.0(11) . . . . ?
C3 N5 C1 S2 -3.9(8) . . . . ?
C2 N5 C1 S2 177.5(5) . . . . ?
C3 N5 C1 S1 174.3(4) . . . . ?
C2 N5 C1 S1 -4.3(8) . . . . ?
Ir1 S2 C1 N5 176.1(5) . . . . ?
Ir1 S2 C1 S1 -2.3(3) . . . . ?
Ir1 S1 C1 N5 -176.1(5) . . . . ?
Ir1 S1 C1 S2 2.3(3) . . . . ?
N3 N4 C5 N1 1.1(7) . . . . ?
N3 N4 C5 C6 -179.0(6) . . . . ?
N2 N1 C5 N4 -1.9(6) . . . . ?
Ir1 N1 C5 N4 -179.9(4) . . . . ?
N2 N1 C5 C6 178.2(6) . . . . ?
Ir1 N1 C5 C6 0.1(9) . . . . ?
N8 N9 C10 N6 1.2(9) . . . . ?
N8 N9 C10 C9 178.4(8) . . . . ?
N7 N6 C10 N9 -1.1(8) . . . . ?
N7 N6 C10 C9 -178.3(7) . . . . ?
N1 Ir1 C11 C12 -157.1(3) . . . . ?
C13 Ir1 C11 C12 36.9(3) . . . . ?
C14 Ir1 C11 C12 80.7(4) . . . . ?
C15 Ir1 C11 C12 117.5(5) . . . . ?
S2 Ir1 C11 C12 -62.1(4) . . . . ?
S1 Ir1 C11 C12 76.4(7) . . . . ?
N1 Ir1 C11 C15 85.5(4) . . . . ?
C13 Ir1 C11 C15 -80.6(4) . . . . ?
C12 Ir1 C11 C15 -117.5(5) . . . . ?
C14 Ir1 C11 C15 -36.7(4) . . . . ?
S2 Ir1 C11 C15 -179.6(3) . . . . ?
S1 Ir1 C11 C15 -41.1(7) . . . . ?
N1 Ir1 C11 C16 -36.4(6) . . . . ?
C13 Ir1 C11 C16 157.5(7) . . . . ?
C12 Ir1 C11 C16 120.6(7) . . . . ?
C14 Ir1 C11 C16 -158.7(7) . . . . ?
C15 Ir1 C11 C16 -121.9(7) . . . . ?
S2 Ir1 C11 C16 58.5(6) . . . . ?
S1 Ir1 C11 C16 -163.0(4) . . . . ?
C15 C11 C12 C13 0.3(6) . . . . ?
C16 C11 C12 C13 174.9(6) . . . . ?
Ir1 C11 C12 C13 -60.4(4) . . . . ?
C15 C11 C12 C17 -179.6(5) . . . . ?
C16 C11 C12 C17 -5.0(9) . . . . ?
Ir1 C11 C12 C17 119.7(6) . . . . ?
C15 C11 C12 Ir1 60.6(4) . . . . ?
C16 C11 C12 Ir1 -124.7(6) . . . . ?
N1 Ir1 C12 C13 153.1(4) . . . . ?
C14 Ir1 C12 C13 39.3(4) . . . . ?
C15 Ir1 C12 C13 81.3(4) . . . . ?
C11 Ir1 C12 C13 119.2(5) . . . . ?
S2 Ir1 C12 C13 -110.9(4) . . . . ?
S1 Ir1 C12 C13 -36.8(5) . . . . ?
N1 Ir1 C12 C11 33.8(5) . . . . ?
C13 Ir1 C12 C11 -119.2(5) . . . . ?
C14 Ir1 C12 C11 -79.9(4) . . . . ?
C15 Ir1 C12 C11 -38.0(4) . . . . ?
S2 Ir1 C12 C11 129.9(3) . . . . ?
S1 Ir1 C12 C11 -156.1(3) . . . . ?
N1 Ir1 C12 C17 -86.8(6) . . . . ?
C13 Ir1 C12 C17 120.1(7) . . . . ?
C14 Ir1 C12 C17 159.4(6) . . . . ?
C15 Ir1 C12 C17 -158.6(6) . . . . ?
C11 Ir1 C12 C17 -120.6(6) . . . . ?
S2 Ir1 C12 C17 9.3(5) . . . . ?
S1 Ir1 C12 C17 83.3(5) . . . . ?
C11 C12 C13 C14 -1.3(7) . . . . ?
C17 C12 C13 C14 178.6(5) . . . . ?
Ir1 C12 C13 C14 -62.7(4) . . . . ?
C11 C12 C13 C18 -176.0(6) . . . . ?
C17 C12 C13 C18 3.9(10) . . . . ?
Ir1 C12 C13 C18 122.7(7) . . . . ?
C11 C12 C13 Ir1 61.3(4) . . . . ?
C17 C12 C13 Ir1 -118.7(6) . . . . ?
N1 Ir1 C13 C12 -86.1(7) . . . . ?
C14 Ir1 C13 C12 -115.8(6) . . . . ?
C15 Ir1 C13 C12 -79.7(4) . . . . ?
C11 Ir1 C13 C12 -36.8(4) . . . . ?
S2 Ir1 C13 C12 79.0(4) . . . . ?
S1 Ir1 C13 C12 154.3(3) . . . . ?
N1 Ir1 C13 C14 29.7(8) . . . . ?
C12 Ir1 C13 C14 115.8(6) . . . . ?
C15 Ir1 C13 C14 36.1(4) . . . . ?
C11 Ir1 C13 C14 79.0(4) . . . . ?
S2 Ir1 C13 C14 -165.1(3) . . . . ?
S1 Ir1 C13 C14 -89.9(4) . . . . ?
N1 Ir1 C13 C18 152.6(6) . . . . ?
C12 Ir1 C13 C18 -121.3(8) . . . . ?
C14 Ir1 C13 C18 122.9(7) . . . . ?
C15 Ir1 C13 C18 159.0(7) . . . . ?
C11 Ir1 C13 C18 -158.1(7) . . . . ?
S2 Ir1 C13 C18 -42.2(6) . . . . ?
S1 Ir1 C13 C18 33.0(6) . . . . ?
C12 C13 C14 C15 1.9(7) . . . . ?
C18 C13 C14 C15 176.5(6) . . . . ?
Ir1 C13 C14 C15 -61.0(4) . . . . ?
C12 C13 C14 C19 -179.3(6) . . . . ?
C18 C13 C14 C19 -4.7(11) . . . . ?
Ir1 C13 C14 C19 117.9(7) . . . . ?
C12 C13 C14 Ir1 62.9(4) . . . . ?
C18 C13 C14 Ir1 -122.6(7) . . . . ?
N1 Ir1 C14 C15 -50.2(4) . . . . ?
C13 Ir1 C14 C15 119.1(5) . . . . ?
C12 Ir1 C14 C15 80.6(4) . . . . ?
C11 Ir1 C14 C15 37.7(4) . . . . ?
S2 Ir1 C14 C15 145.4(3) . . . . ?
S1 Ir1 C14 C15 -143.6(3) . . . . ?
N1 Ir1 C14 C13 -169.3(3) . . . . ?
C12 Ir1 C14 C13 -38.4(3) . . . . ?
C15 Ir1 C14 C13 -119.1(5) . . . . ?
C11 Ir1 C14 C13 -81.3(4) . . . . ?
S2 Ir1 C14 C13 26.4(5) . . . . ?
S1 Ir1 C14 C13 97.4(3) . . . . ?
N1 Ir1 C14 C19 72.2(8) . . . . ?
C13 Ir1 C14 C19 -118.5(9) . . . . ?
C12 Ir1 C14 C19 -157.0(8) . . . . ?
C15 Ir1 C14 C19 122.4(9) . . . . ?
C11 Ir1 C14 C19 160.2(8) . . . . ?
S2 Ir1 C14 C19 -92.2(7) . . . . ?
S1 Ir1 C14 C19 -21.1(7) . . . . ?
C13 C14 C15 C11 -1.8(7) . . . . ?
C19 C14 C15 C11 179.4(6) . . . . ?
Ir1 C14 C15 C11 -61.6(4) . . . . ?
C13 C14 C15 C20 -178.7(6) . . . . ?
C19 C14 C15 C20 2.5(11) . . . . ?
Ir1 C14 C15 C20 121.5(6) . . . . ?
C13 C14 C15 Ir1 59.8(4) . . . . ?
C19 C14 C15 Ir1 -119.0(7) . . . . ?
C12 C11 C15 C14 0.9(7) . . . . ?
C16 C11 C15 C14 -173.6(6) . . . . ?
Ir1 C11 C15 C14 61.4(4) . . . . ?
C12 C11 C15 C20 177.9(6) . . . . ?
C16 C11 C15 C20 3.3(10) . . . . ?
Ir1 C11 C15 C20 -121.6(6) . . . . ?
C12 C11 C15 Ir1 -60.5(4) . . . . ?
C16 C11 C15 Ir1 124.9(6) . . . . ?
N1 Ir1 C15 C14 140.2(4) . . . . ?
C13 Ir1 C15 C14 -37.8(4) . . . . ?
C12 Ir1 C15 C14 -80.6(4) . . . . ?
C11 Ir1 C15 C14 -118.3(5) . . . . ?
S2 Ir1 C15 C14 -117.3(5) . . . . ?
S1 Ir1 C15 C14 47.6(4) . . . . ?
N1 Ir1 C15 C11 -101.5(3) . . . . ?
C13 Ir1 C15 C11 80.5(4) . . . . ?
C12 Ir1 C15 C11 37.7(3) . . . . ?
C14 Ir1 C15 C11 118.3(5) . . . . ?
S2 Ir1 C15 C11 1.0(7) . . . . ?
S1 Ir1 C15 C11 165.8(3) . . . . ?
N1 Ir1 C15 C20 18.9(7) . . . . ?
C13 Ir1 C15 C20 -159.1(7) . . . . ?
C12 Ir1 C15 C20 158.1(7) . . . . ?
C14 Ir1 C15 C20 -121.3(8) . . . . ?
C11 Ir1 C15 C20 120.4(8) . . . . ?
S2 Ir1 C15 C20 121.4(6) . . . . ?
S1 Ir1 C15 C20 -73.8(7) . . . . ?
